data_4118771
loop_
_publ_author_name
'Kevin T. Sylvester'
'Kevin Wu'
'Abigail G. Doyle'

_publ_section_title
;
 Mechanistic Investigation of the Nickel-Catalyzed Suzuki Reaction of
 N,O-Acetals: Evidence for Boronic Acid Assisted Oxidative Addition and an
 Iminium Activation Pathway
;
_journal_name_full 'Journal of the American Chemical Society'
_journal_page_first 16967
_journal_page_last 16970
_journal_paper_doi 10.1021/ja3079362
_journal_volume 134
_journal_year 2012
_chemical_formula_sum 'C79 H61 B F15 N Ni O5 P2'
_chemical_formula_weight 1520.75
_chemical_name_systematic
;
 ?
;
_space_group_IT_number 2
_symmetry_cell_setting triclinic
_symmetry_space_group_name_Hall '-P 1'
_symmetry_space_group_name_H-M 'P -1'
_atom_sites_solution_hydrogens geom
_atom_sites_solution_primary direct
_atom_sites_solution_secondary difmap
_audit_creation_method SHELXL-97
_cell_angle_alpha 103.497(3)
_cell_angle_beta 100.949(3)
_cell_angle_gamma 115.919(2)
_cell_formula_units_Z 2
_cell_length_a 14.2780(5)
_cell_length_b 16.2816(6)
_cell_length_c 17.9728(10)
_cell_measurement_reflns_used 9975
_cell_measurement_temperature 100(2)
_cell_measurement_theta_max 65.98
_cell_measurement_theta_min 3.23
_cell_volume 3444.5(3)
_computing_cell_refinement 'Bruker SAINT'
_computing_data_collection 'Bruker APEX2'
_computing_data_reduction 'Bruker SAINT'
_computing_molecular_graphics 'ORTEP3 (Farraguia, 1997)'
_computing_structure_refinement 'SHELXL-97 (Sheldrick, 2008)'
_computing_structure_solution 'SIR92 (Giacavazzo, 1993)'
_diffrn_ambient_temperature 100(2)
_diffrn_measured_fraction_theta_full 'ACTA 50'
_diffrn_measured_fraction_theta_max 0.929
_diffrn_measurement_device_type 'Bruker APEX II CCD'
_diffrn_measurement_method 'phi and omega scans'
_diffrn_radiation_monochromator graphite
_diffrn_radiation_source 'fine-focus sealed tube'
_diffrn_radiation_type CuK\a
_diffrn_radiation_wavelength 1.54178
_diffrn_reflns_av_R_equivalents 0.0282
_diffrn_reflns_av_sigmaI/netI 0.0287
_diffrn_reflns_limit_h_max 16
_diffrn_reflns_limit_h_min -16
_diffrn_reflns_limit_k_max 19
_diffrn_reflns_limit_k_min -18
_diffrn_reflns_limit_l_max 21
_diffrn_reflns_limit_l_min -20
_diffrn_reflns_number 29624
_diffrn_reflns_theta_full 'ACTA 50'
_diffrn_reflns_theta_max 66.20
_diffrn_reflns_theta_min 2.68
_exptl_absorpt_coefficient_mu 1.676
_exptl_absorpt_correction_T_max 0.7528
_exptl_absorpt_correction_T_min 0.6725
_exptl_absorpt_correction_type multi-scan
_exptl_absorpt_process_details 'SADABS V2008/1 (Bruker AXS)'
_exptl_crystal_colour orange
_exptl_crystal_density_diffrn 1.466
_exptl_crystal_description parallelipid
_exptl_crystal_F_000 1560
_exptl_crystal_size_max 0.098
_exptl_crystal_size_mid 0.068
_exptl_crystal_size_min 0.035
_refine_diff_density_max 1.130
_refine_diff_density_min -0.891
_refine_diff_density_rms 0.080
_refine_ls_extinction_method none
_refine_ls_goodness_of_fit_ref 1.046
_refine_ls_hydrogen_treatment constr
_refine_ls_matrix_type full
_refine_ls_number_parameters 892
_refine_ls_number_reflns 11205
_refine_ls_number_restraints 66
_refine_ls_restrained_S_all 1.053
_refine_ls_R_factor_all 0.0651
_refine_ls_R_factor_gt 0.0557
_refine_ls_shift/su_max 0.001
_refine_ls_shift/su_mean 0.000
_refine_ls_structure_factor_coef Fsqd
_refine_ls_weighting_details 'calc w=1/[\s^2^(Fo^2^)+(0.0941P)^2^+5.2115P] where P=(Fo^2^+2Fc^2^)/3'
_refine_ls_weighting_scheme calc
_refine_ls_wR_factor_gt 0.1574
_refine_ls_wR_factor_ref 0.1677
_reflns_number_gt 9538
_reflns_number_total 11205
_reflns_threshold_expression >2\s(I)
_cod_data_source_file ja3079362_si_003.cif
_cod_data_source_block kts2
_cod_original_cell_volume 3444.4(3)
_cod_database_code 4118771

loop_
_symmetry_equiv_pos_as_xyz
'x, y, z'
'-x, -y, -z'

loop_
_atom_site_label
_atom_site_type_symbol
_atom_site_fract_x
_atom_site_fract_y
_atom_site_fract_z
_atom_site_U_iso_or_equiv
_atom_site_adp_type
_atom_site_occupancy
_atom_site_symmetry_multiplicity
_atom_site_calc_flag
_atom_site_refinement_flags
C1 C 0.6585(2) 0.0477(2) 0.76789(19) 0.0262(7) Uani 1 1 d .
H1 H 0.6961 0.0549 0.8207 0.031 Uiso 1 1 calc R
C1S C -0.0616(7) 0.6436(7) 0.7856(6) 0.1394(14) Uani 1 1 d DU
H1S H -0.1023 0.6521 0.8198 0.167 Uiso 1 1 calc R
C2 C 0.6179(2) -0.0391(2) 0.70224(19) 0.0267(7) Uani 1 1 d .
H2 H 0.5913 -0.1009 0.7083 0.032 Uiso 1 1 calc R
C2S C 0.0536(7) 0.6958(8) 0.8148(6) 0.1394(14) Uani 1 1 d DU
H2S H 0.0923 0.7465 0.8667 0.167 Uiso 1 1 calc R
C3 C 0.6190(2) -0.0288(2) 0.62753(19) 0.0284(7) Uani 1 1 d .
H3 H 0.6114 -0.0801 0.5842 0.034 Uiso 1 1 calc R
C3S C 0.1108(8) 0.6731(8) 0.7677(6) 0.1394(14) Uani 1 1 d DU
H3S H 0.1885 0.7008 0.7894 0.167 Uiso 1 1 calc R
C4 C 0.6317(2) 0.0608(3) 0.6158(2) 0.0299(7) Uani 1 1 d .
C4S C 0.0504(7) 0.6065(7) 0.6850(6) 0.1394(14) Uani 1 1 d DU
H4S H 0.0917 0.5974 0.6515 0.167 Uiso 1 1 calc R
C5 C 0.6325(3) 0.0708(3) 0.5401(2) 0.0351(8) Uani 1 1 d .
H5 H 0.6226 0.0185 0.4964 0.042 Uiso 1 1 calc R
C5S C -0.0654(7) 0.5540(8) 0.6503(6) 0.1394(14) Uani 1 1 d DU
C6 C 0.6476(3) 0.1560(3) 0.5290(2) 0.0441(10) Uani 1 1 d .
H6 H 0.6478 0.1624 0.4778 0.053 Uiso 1 1 calc R
C6S C -0.1168(8) 0.5779(8) 0.7041(6) 0.1394(14) Uani 1 1 d DU
H6S H -0.1950 0.5474 0.6843 0.167 Uiso 1 1 calc R
C7 C 0.6625(3) 0.2326(3) 0.5928(3) 0.0459(10) Uani 1 1 d .
H7 H 0.6746 0.2918 0.5851 0.055 Uiso 1 1 calc R
C7S C -0.1152(10) 0.4988(9) 0.5579(7) 0.260(9) Uani 1 1 d DU
H7S1 H -0.1176 0.5436 0.5305 0.390 Uiso 1 1 calc R
H7S2 H -0.1902 0.4446 0.5443 0.390 Uiso 1 1 calc R
H7S3 H -0.0694 0.4731 0.5402 0.390 Uiso 1 1 calc R
C8 C 0.6599(3) 0.2245(3) 0.6678(2) 0.0389(8) Uani 1 1 d .
H8 H 0.6691 0.2772 0.7107 0.047 Uiso 1 1 calc R
C9 C 0.6438(3) 0.1381(3) 0.6794(2) 0.0298(7) Uani 1 1 d .
C9S C 0.3772(11) 0.5396(10) 0.2337(8) 0.175(3) Uani 1 1 d D
H9S1 H 0.4058 0.5199 0.2768 0.210 Uiso 1 1 calc R
H9S2 H 0.3688 0.5949 0.2612 0.210 Uiso 1 1 calc R
C10 C 0.6172(3) 0.1779(2) 0.8122(2) 0.0297(7) Uani 1 1 d .
C11 C 0.6045(3) 0.2088(3) 0.9439(2) 0.0388(8) Uani 1 1 d .
H11A H 0.5241 0.1840 0.9295 0.047 Uiso 1 1 calc R
H11B H 0.6428 0.2795 0.9530 0.047 Uiso 1 1 calc R
C11S C 0.2910(11) 0.4345(9) 0.1068(7) 0.175(3) Uani 1 1 d D
H11C H 0.2458 0.4437 0.0641 0.210 Uiso 1 1 calc R
H11D H 0.2727 0.3655 0.0872 0.210 Uiso 1 1 calc R
C12 C 0.6457(3) 0.1919(3) 1.0191(2) 0.0432(9) Uani 1 1 d .
H12A H 0.6109 0.1215 1.0082 0.065 Uiso 1 1 calc R
H12B H 0.6271 0.2225 1.0632 0.065 Uiso 1 1 calc R
H12C H 0.7261 0.2207 1.0349 0.065 Uiso 1 1 calc R
C12S C 0.4129(11) 0.5008(8) 0.1207(6) 0.175(3) Uani 1 1 d D
H12D H 0.4493 0.4611 0.1181 0.210 Uiso 1 1 calc R
H12E H 0.4190 0.5266 0.0761 0.210 Uiso 1 1 calc R
C13 C 1.0526(3) 0.1836(2) 0.83971(18) 0.0274(7) Uani 1 1 d .
C13S C 0.4710(10) 0.5818(8) 0.1968(6) 0.175(3) Uani 1 1 d D
H13A H 0.4845 0.6446 0.1909 0.210 Uiso 1 1 calc R
H13B H 0.5409 0.5883 0.2272 0.210 Uiso 1 1 calc R
C14 C 1.1359(3) 0.2810(3) 0.8687(2) 0.0327(7) Uani 1 1 d .
H14 H 1.1200 0.3315 0.8874 0.039 Uiso 1 1 calc R
C15 C 1.2421(3) 0.3044(3) 0.8704(2) 0.0378(8) Uani 1 1 d .
H15 H 1.2987 0.3711 0.8899 0.045 Uiso 1 1 calc R
C16 C 1.2666(3) 0.2317(3) 0.8441(2) 0.0358(8) Uani 1 1 d .
H16 H 1.3399 0.2488 0.8458 0.043 Uiso 1 1 calc R
C17 C 1.1850(3) 0.1342(3) 0.81515(19) 0.0299(7) Uani 1 1 d .
H17 H 1.2014 0.0840 0.7971 0.036 Uiso 1 1 calc R
C18 C 1.0793(3) 0.1116(2) 0.81315(18) 0.0265(7) Uani 1 1 d .
C19 C 0.9855(3) -0.0510(2) 0.71855(18) 0.0256(6) Uani 1 1 d .
C20 C 1.0251(3) -0.1128(3) 0.7287(2) 0.0311(7) Uani 1 1 d .
H20 H 1.0598 -0.1073 0.7817 0.037 Uiso 1 1 calc R
C21 C 1.0140(3) -0.1828(3) 0.6610(2) 0.0326(7) Uani 1 1 d .
H21 H 1.0390 -0.2268 0.6674 0.039 Uiso 1 1 calc R
C22 C 0.9665(3) -0.1880(3) 0.5844(2) 0.0333(7) Uani 1 1 d .
H22 H 0.9614 -0.2342 0.5379 0.040 Uiso 1 1 calc R
C23 C 0.9262(3) -0.1261(2) 0.5749(2) 0.0300(7) Uani 1 1 d .
H23 H 0.8932 -0.1308 0.5218 0.036 Uiso 1 1 calc R
C24 C 0.9331(2) -0.0570(2) 0.64205(19) 0.0250(6) Uani 1 1 d .
C25 C 0.9053(3) 0.2519(2) 0.8743(2) 0.0325(7) Uani 1 1 d .
C26 C 0.8922(3) 0.2811(3) 0.9487(2) 0.0436(9) Uani 1 1 d .
H26 H 0.8907 0.2448 0.9833 0.052 Uiso 1 1 calc R
C27 C 0.8814(4) 0.3629(3) 0.9731(3) 0.0567(12) Uani 1 1 d .
H27 H 0.8728 0.3824 1.0242 0.068 Uiso 1 1 calc R
C28 C 0.8830(3) 0.4158(3) 0.9236(3) 0.0595(13) Uani 1 1 d .
H28 H 0.8736 0.4708 0.9400 0.071 Uiso 1 1 calc R
C29 C 0.8984(4) 0.3892(3) 0.8499(3) 0.0569(12) Uani 1 1 d .
H29 H 0.9019 0.4272 0.8165 0.068 Uiso 1 1 calc R
C30 C 0.9089(3) 0.3070(3) 0.8247(2) 0.0454(9) Uani 1 1 d .
H30 H 0.9184 0.2883 0.7737 0.054 Uiso 1 1 calc R
C31 C 0.8999(3) 0.0868(3) 0.91372(19) 0.0294(7) Uani 1 1 d .
C32 C 0.9861(3) 0.1360(3) 0.9887(2) 0.0407(9) Uani 1 1 d .
H32 H 1.0499 0.1959 0.9974 0.049 Uiso 1 1 calc R
C33 C 0.9785(3) 0.0978(3) 1.0496(2) 0.0484(10) Uani 1 1 d .
H33 H 1.0365 0.1316 1.1003 0.058 Uiso 1 1 calc R
C34 C 0.8855(3) 0.0094(3) 1.0365(2) 0.0438(9) Uani 1 1 d .
H34 H 0.8801 -0.0167 1.0786 0.053 Uiso 1 1 calc R
C35 C 0.8012(3) -0.0403(3) 0.9625(2) 0.0371(8) Uani 1 1 d .
H35 H 0.7382 -0.1008 0.9535 0.045 Uiso 1 1 calc R
C36 C 0.8089(3) -0.0015(3) 0.9012(2) 0.0318(7) Uani 1 1 d .
H36 H 0.7511 -0.0361 0.8502 0.038 Uiso 1 1 calc R
C37 C 0.7842(3) -0.0454(2) 0.52152(18) 0.0258(7) Uani 1 1 d .
C38 C 0.6945(3) -0.1402(2) 0.49368(19) 0.0292(7) Uani 1 1 d .
H38 H 0.6783 -0.1735 0.5305 0.035 Uiso 1 1 calc R
C39 C 0.6285(3) -0.1865(3) 0.4123(2) 0.0345(8) Uani 1 1 d .
H39 H 0.5675 -0.2512 0.3938 0.041 Uiso 1 1 calc R
C40 C 0.6517(3) -0.1382(3) 0.3581(2) 0.0364(8) Uani 1 1 d .
H40 H 0.6060 -0.1692 0.3027 0.044 Uiso 1 1 calc R
C41 C 0.7417(3) -0.0447(3) 0.3852(2) 0.0340(8) Uani 1 1 d .
H41 H 0.7584 -0.0121 0.3479 0.041 Uiso 1 1 calc R
C42 C 0.8078(3) 0.0018(3) 0.46623(19) 0.0288(7) Uani 1 1 d .
H42 H 0.8694 0.0661 0.4842 0.035 Uiso 1 1 calc R
C43 C 0.9715(3) 0.1337(2) 0.63559(18) 0.0254(6) Uani 1 1 d .
C44 C 1.0793(3) 0.1574(2) 0.64019(18) 0.0269(7) Uani 1 1 d .
H44 H 1.1012 0.1101 0.6402 0.032 Uiso 1 1 calc R
C45 C 1.1544(3) 0.2496(3) 0.64473(19) 0.0320(7) Uani 1 1 d .
H45 H 1.2282 0.2658 0.6487 0.038 Uiso 1 1 calc R
C46 C 1.1225(3) 0.3187(3) 0.6435(2) 0.0364(8) Uani 1 1 d .
H46 H 1.1743 0.3818 0.6464 0.044 Uiso 1 1 calc R
C47 C 1.0154(3) 0.2957(3) 0.6382(2) 0.0352(8) Uani 1 1 d .
H47 H 0.9936 0.3428 0.6368 0.042 Uiso 1 1 calc R
C48 C 0.9400(3) 0.2039(2) 0.6348(2) 0.0303(7) Uani 1 1 d .
H48 H 0.8668 0.1886 0.6320 0.036 Uiso 1 1 calc R
C49 C 0.6638(3) 0.7334(3) 0.7639(2) 0.0397(8) Uani 1 1 d .
H49A H 0.6213 0.6614 0.7366 0.048 Uiso 1 1 calc R
H49B H 0.7075 0.7490 0.8202 0.048 Uiso 1 1 calc R
C50 C 0.7405(3) 0.7782(3) 0.7195(3) 0.0476(10) Uani 1 1 d .
H50A H 0.6976 0.7587 0.6627 0.071 Uiso 1 1 calc R
H50B H 0.7938 0.7554 0.7219 0.071 Uiso 1 1 calc R
H50C H 0.7801 0.8496 0.7451 0.071 Uiso 1 1 calc R
C51 C 0.4226(3) 0.6486(2) 0.8000(2) 0.0326(7) Uani 1 1 d .
C52 C 0.4825(3) 0.6630(3) 0.8770(2) 0.0394(8) Uani 1 1 d .
C53 C 0.4349(3) 0.6220(3) 0.9289(2) 0.0430(9) Uani 1 1 d .
C54 C 0.3224(3) 0.5653(3) 0.9057(2) 0.0406(9) Uani 1 1 d .
C55 C 0.2581(3) 0.5480(3) 0.8306(2) 0.0378(8) Uani 1 1 d .
C56 C 0.3093(3) 0.5893(2) 0.7800(2) 0.0343(8) Uani 1 1 d .
C57 C 0.4159(3) 0.7744(2) 0.7370(2) 0.0282(7) Uani 1 1 d .
C58 C 0.4508(3) 0.8509(2) 0.8091(2) 0.0299(7) Uani 1 1 d .
C59 C 0.4095(3) 0.9135(2) 0.8197(2) 0.0311(7) Uani 1 1 d .
C60 C 0.3311(3) 0.9033(3) 0.7552(2) 0.0345(8) Uani 1 1 d .
C61 C 0.2931(3) 0.8295(3) 0.6818(2) 0.0346(8) Uani 1 1 d .
C62 C 0.3345(3) 0.7667(2) 0.6751(2) 0.0305(7) Uani 1 1 d .
C63 C 0.4342(3) 0.6203(2) 0.6457(2) 0.0306(7) Uani 1 1 d .
C64 C 0.3948(3) 0.5208(3) 0.6266(2) 0.0348(8) Uani 1 1 d .
C65 C 0.3670(3) 0.4557(2) 0.5503(2) 0.0376(8) Uani 1 1 d .
C66 C 0.3812(3) 0.4898(3) 0.4877(2) 0.0370(8) Uani 1 1 d .
C67 C 0.4242(3) 0.5883(3) 0.5035(2) 0.0342(8) Uani 1 1 d .
C68 C 0.4495(3) 0.6498(2) 0.5805(2) 0.0316(7) Uani 1 1 d .
N1 N 0.6434(2) 0.1252(2) 0.75528(16) 0.0274(6) Uani 1 1 d .
O1 O 0.99298(17) 0.01557(16) 0.78753(12) 0.0269(5) Uani 1 1 d .
O1S O 0.2612(12) 0.4548(10) 0.1828(8) 0.306(7) Uani 1 1 d D
O2 O 0.5875(2) 0.23470(19) 0.80200(15) 0.0390(6) Uani 1 1 d .
O3 O 0.6276(2) 0.15606(17) 0.87925(14) 0.0331(5) Uani 1 1 d .
O4 O 0.58993(18) 0.77001(17) 0.76500(14) 0.0324(5) Uani 1 1 d .
F1 F 0.59366(18) 0.71968(17) 0.90628(14) 0.0492(6) Uani 1 1 d .
F2 F 0.4983(2) 0.63931(19) 1.00303(14) 0.0581(6) Uani 1 1 d .
F3 F 0.2740(2) 0.52698(16) 0.95662(14) 0.0508(6) Uani 1 1 d .
F4 F 0.14773(18) 0.49236(16) 0.80722(14) 0.0488(6) Uani 1 1 d .
F5 F 0.24210(16) 0.56930(15) 0.70634(12) 0.0397(5) Uani 1 1 d .
F6 F 0.52862(16) 0.86652(14) 0.87545(11) 0.0352(4) Uani 1 1 d .
F7 F 0.44395(17) 0.98352(14) 0.89201(12) 0.0385(5) Uani 1 1 d .
F8 F 0.2903(2) 0.96450(17) 0.76494(13) 0.0469(5) Uani 1 1 d .
F9 F 0.21546(19) 0.81804(18) 0.61815(12) 0.0458(5) Uani 1 1 d .
F10 F 0.28756(16) 0.69322(15) 0.60168(11) 0.0367(5) Uani 1 1 d .
F11 F 0.49195(16) 0.74592(13) 0.59003(12) 0.0349(4) Uani 1 1 d .
F12 F 0.43949(19) 0.62245(15) 0.44262(12) 0.0428(5) Uani 1 1 d .
F13 F 0.35443(19) 0.42836(16) 0.41261(13) 0.0486(6) Uani 1 1 d .
F14 F 0.32784(19) 0.35993(15) 0.53684(15) 0.0492(6) Uani 1 1 d .
F15 F 0.38173(18) 0.48039(14) 0.68449(13) 0.0407(5) Uani 1 1 d .
P1 P 0.90874(6) 0.13969(6) 0.83422(5) 0.02576(19) Uani 1 1 d .
P2 P 0.86590(6) 0.01525(6) 0.62998(4) 0.02350(18) Uani 1 1 d .
Ni1 Ni 0.77707(4) 0.03994(4) 0.71594(3) 0.02387(15) Uani 1 1 d .
B1 B 0.4717(3) 0.7032(3) 0.7368(2) 0.0305(8) Uani 1 1 d .

loop_
_atom_site_aniso_label
_atom_site_aniso_U_11
_atom_site_aniso_U_22
_atom_site_aniso_U_33
_atom_site_aniso_U_23
_atom_site_aniso_U_13
_atom_site_aniso_U_12
C1 0.0236(15) 0.0273(17) 0.0266(16) 0.0130(13) 0.0090(12) 0.0101(14)
C1S 0.116(3) 0.174(4) 0.156(4) 0.075(3) 0.050(2) 0.086(3)
C2 0.0208(15) 0.0258(17) 0.0276(16) 0.0106(13) 0.0088(12) 0.0062(13)
C2S 0.116(3) 0.174(4) 0.156(4) 0.075(3) 0.050(2) 0.086(3)
C3 0.0214(15) 0.0307(18) 0.0257(16) 0.0086(13) 0.0061(12) 0.0086(14)
C3S 0.116(3) 0.174(4) 0.156(4) 0.075(3) 0.050(2) 0.086(3)
C4 0.0193(15) 0.039(2) 0.0278(17) 0.0138(14) 0.0056(13) 0.0115(14)
C4S 0.116(3) 0.174(4) 0.156(4) 0.075(3) 0.050(2) 0.086(3)
C5 0.0266(17) 0.054(2) 0.0278(18) 0.0195(16) 0.0089(14) 0.0202(17)
C5S 0.116(3) 0.174(4) 0.156(4) 0.075(3) 0.050(2) 0.086(3)
C6 0.0366(19) 0.073(3) 0.042(2) 0.039(2) 0.0193(17) 0.032(2)
C6S 0.116(3) 0.174(4) 0.156(4) 0.075(3) 0.050(2) 0.086(3)
C7 0.046(2) 0.055(3) 0.056(3) 0.039(2) 0.0235(19) 0.030(2)
C7S 0.157(10) 0.209(12) 0.221(10) -0.139(10) -0.108(9) 0.110(9)
C8 0.040(2) 0.045(2) 0.045(2) 0.0266(17) 0.0180(16) 0.0255(18)
C9 0.0234(15) 0.039(2) 0.0280(17) 0.0168(14) 0.0078(13) 0.0141(15)
C9S 0.256(8) 0.172(7) 0.130(5) 0.077(4) 0.076(6) 0.120(6)
C10 0.0246(15) 0.0278(18) 0.0282(17) 0.0074(13) 0.0065(13) 0.0085(14)
C11 0.046(2) 0.034(2) 0.0335(19) 0.0081(15) 0.0198(16) 0.0174(17)
C11S 0.256(8) 0.172(7) 0.130(5) 0.077(4) 0.076(6) 0.120(6)
C12 0.048(2) 0.039(2) 0.0306(19) 0.0080(15) 0.0167(16) 0.0136(18)
C12S 0.256(8) 0.172(7) 0.130(5) 0.077(4) 0.076(6) 0.120(6)
C13 0.0272(16) 0.0307(18) 0.0183(15) 0.0061(12) 0.0044(12) 0.0123(14)
C13S 0.256(8) 0.172(7) 0.130(5) 0.077(4) 0.076(6) 0.120(6)
C14 0.0311(17) 0.0278(18) 0.0296(18) 0.0047(13) 0.0074(14) 0.0109(15)
C15 0.0288(17) 0.0301(19) 0.039(2) 0.0064(15) 0.0073(15) 0.0066(15)
C16 0.0251(16) 0.040(2) 0.0308(18) 0.0071(15) 0.0053(14) 0.0119(16)
C17 0.0287(16) 0.0350(19) 0.0223(16) 0.0085(13) 0.0053(13) 0.0151(15)
C18 0.0290(16) 0.0270(17) 0.0174(15) 0.0078(12) 0.0048(12) 0.0104(14)
C19 0.0243(15) 0.0240(17) 0.0239(16) 0.0071(12) 0.0092(12) 0.0087(13)
C20 0.0322(17) 0.0356(19) 0.0285(17) 0.0144(14) 0.0107(14) 0.0177(16)
C21 0.0370(18) 0.0311(19) 0.0344(19) 0.0134(14) 0.0132(15) 0.0196(16)
C22 0.0379(18) 0.0316(19) 0.0279(18) 0.0053(14) 0.0126(14) 0.0176(16)
C23 0.0313(17) 0.0315(18) 0.0232(16) 0.0096(13) 0.0085(13) 0.0129(15)
C24 0.0238(15) 0.0237(16) 0.0250(16) 0.0102(12) 0.0090(12) 0.0088(13)
C25 0.0229(15) 0.0276(18) 0.0335(18) 0.0010(14) 0.0036(13) 0.0090(14)
C26 0.0350(19) 0.030(2) 0.049(2) 0.0011(16) 0.0168(17) 0.0073(16)
C27 0.047(2) 0.032(2) 0.069(3) -0.005(2) 0.028(2) 0.0099(19)
C28 0.035(2) 0.029(2) 0.090(4) -0.006(2) 0.011(2) 0.0128(18)
C29 0.052(2) 0.037(2) 0.067(3) 0.008(2) -0.001(2) 0.024(2)
C30 0.049(2) 0.036(2) 0.042(2) 0.0051(16) 0.0023(17) 0.0241(19)
C31 0.0306(17) 0.0371(19) 0.0207(16) 0.0092(13) 0.0097(13) 0.0173(15)
C32 0.0322(18) 0.052(2) 0.0266(18) 0.0114(16) 0.0085(15) 0.0133(17)
C33 0.044(2) 0.070(3) 0.0228(19) 0.0148(18) 0.0063(16) 0.025(2)
C34 0.050(2) 0.062(3) 0.0281(19) 0.0228(18) 0.0158(17) 0.032(2)
C35 0.045(2) 0.037(2) 0.0335(19) 0.0154(15) 0.0156(16) 0.0224(18)
C36 0.0393(19) 0.0344(19) 0.0226(16) 0.0079(13) 0.0083(14) 0.0212(16)
C37 0.0272(16) 0.0280(17) 0.0194(15) 0.0065(12) 0.0067(12) 0.0130(14)
C38 0.0285(16) 0.0303(18) 0.0249(17) 0.0089(13) 0.0078(13) 0.0126(15)
C39 0.0289(17) 0.0332(19) 0.0294(18) 0.0037(14) 0.0045(14) 0.0118(15)
C40 0.0366(19) 0.045(2) 0.0218(17) 0.0043(14) 0.0030(14) 0.0223(17)
C41 0.0428(19) 0.043(2) 0.0241(17) 0.0148(14) 0.0120(15) 0.0261(18)
C42 0.0302(16) 0.0318(18) 0.0250(17) 0.0101(13) 0.0103(13) 0.0157(15)
C43 0.0264(15) 0.0258(17) 0.0190(15) 0.0077(12) 0.0067(12) 0.0097(14)
C44 0.0289(16) 0.0302(18) 0.0181(15) 0.0074(12) 0.0067(12) 0.0132(14)
C45 0.0254(16) 0.0329(19) 0.0253(17) 0.0075(13) 0.0074(13) 0.0065(15)
C46 0.0373(19) 0.0240(18) 0.0332(19) 0.0087(14) 0.0113(15) 0.0045(15)
C47 0.0369(19) 0.0265(19) 0.0368(19) 0.0101(14) 0.0088(15) 0.0135(16)
C48 0.0281(16) 0.0289(18) 0.0300(17) 0.0099(13) 0.0075(13) 0.0125(15)
C49 0.0323(18) 0.033(2) 0.049(2) 0.0120(16) 0.0115(16) 0.0149(16)
C50 0.038(2) 0.029(2) 0.068(3) 0.0089(18) 0.0254(19) 0.0119(17)
C51 0.0345(18) 0.0236(17) 0.0346(19) 0.0098(14) 0.0116(15) 0.0109(15)
C52 0.0374(19) 0.032(2) 0.042(2) 0.0146(16) 0.0114(16) 0.0126(17)
C53 0.052(2) 0.036(2) 0.035(2) 0.0156(16) 0.0126(17) 0.0169(19)
C54 0.058(2) 0.028(2) 0.036(2) 0.0155(15) 0.0234(18) 0.0167(18)
C55 0.040(2) 0.0226(18) 0.041(2) 0.0094(14) 0.0180(16) 0.0071(16)
C56 0.0392(19) 0.0254(18) 0.0313(18) 0.0088(14) 0.0115(15) 0.0113(16)
C57 0.0255(16) 0.0220(17) 0.0330(18) 0.0116(13) 0.0135(13) 0.0062(14)
C58 0.0282(16) 0.0275(18) 0.0313(18) 0.0136(14) 0.0128(14) 0.0091(14)
C59 0.0361(18) 0.0250(18) 0.0306(18) 0.0099(13) 0.0174(14) 0.0116(15)
C60 0.046(2) 0.036(2) 0.0364(19) 0.0195(15) 0.0232(16) 0.0263(17)
C61 0.0387(19) 0.044(2) 0.0293(18) 0.0176(15) 0.0167(15) 0.0229(17)
C62 0.0318(17) 0.0289(18) 0.0281(17) 0.0108(13) 0.0141(14) 0.0111(15)
C63 0.0265(16) 0.0232(17) 0.0381(19) 0.0097(14) 0.0115(14) 0.0096(14)
C64 0.0296(17) 0.0273(19) 0.046(2) 0.0146(15) 0.0150(15) 0.0110(15)
C65 0.0348(18) 0.0193(18) 0.051(2) 0.0065(15) 0.0154(16) 0.0100(15)
C66 0.0349(18) 0.0280(19) 0.038(2) 0.0015(15) 0.0091(15) 0.0140(16)
C67 0.0347(18) 0.0310(19) 0.0362(19) 0.0116(15) 0.0139(15) 0.0154(16)
C68 0.0313(17) 0.0209(17) 0.0395(19) 0.0095(14) 0.0134(14) 0.0108(14)
N1 0.0268(13) 0.0281(15) 0.0268(14) 0.0122(11) 0.0097(11) 0.0120(12)
O1 0.0279(11) 0.0268(12) 0.0209(11) 0.0061(9) 0.0070(9) 0.0112(10)
O1S 0.42(2) 0.267(14) 0.286(16) 0.130(13) 0.082(15) 0.222(15)
O2 0.0440(14) 0.0398(15) 0.0384(14) 0.0134(11) 0.0127(11) 0.0260(13)
O3 0.0392(13) 0.0332(13) 0.0269(12) 0.0104(10) 0.0146(10) 0.0170(11)
O4 0.0271(11) 0.0267(12) 0.0393(13) 0.0107(10) 0.0116(10) 0.0106(10)
F1 0.0363(11) 0.0513(14) 0.0464(13) 0.0227(11) 0.0046(10) 0.0121(11)
F2 0.0650(16) 0.0618(16) 0.0410(13) 0.0268(11) 0.0108(11) 0.0255(13)
F3 0.0705(15) 0.0379(13) 0.0420(13) 0.0198(10) 0.0301(11) 0.0184(12)
F4 0.0406(12) 0.0387(13) 0.0467(13) 0.0130(10) 0.0199(10) 0.0026(10)
F5 0.0319(10) 0.0360(12) 0.0351(11) 0.0118(9) 0.0088(9) 0.0054(9)
F6 0.0319(10) 0.0339(11) 0.0308(10) 0.0068(8) 0.0059(8) 0.0134(9)
F7 0.0457(12) 0.0302(11) 0.0348(11) 0.0071(8) 0.0172(9) 0.0160(9)
F8 0.0696(15) 0.0559(14) 0.0409(12) 0.0217(10) 0.0263(11) 0.0473(13)
F9 0.0555(13) 0.0664(15) 0.0317(11) 0.0192(10) 0.0158(10) 0.0426(12)
F10 0.0370(10) 0.0379(11) 0.0278(10) 0.0044(8) 0.0077(8) 0.0179(9)
F11 0.0432(11) 0.0226(10) 0.0377(11) 0.0107(8) 0.0189(9) 0.0137(9)
F12 0.0559(13) 0.0387(12) 0.0369(12) 0.0131(9) 0.0206(10) 0.0246(11)
F13 0.0570(14) 0.0360(12) 0.0401(12) -0.0012(9) 0.0122(10) 0.0220(11)
F14 0.0537(13) 0.0211(11) 0.0635(15) 0.0087(10) 0.0210(11) 0.0139(10)
F15 0.0460(12) 0.0257(11) 0.0512(13) 0.0181(9) 0.0217(10) 0.0144(9)
P1 0.0243(4) 0.0264(4) 0.0200(4) 0.0047(3) 0.0051(3) 0.0102(3)
P2 0.0235(4) 0.0238(4) 0.0191(4) 0.0075(3) 0.0063(3) 0.0090(3)
Ni1 0.0226(3) 0.0243(3) 0.0190(3) 0.0067(2) 0.0058(2) 0.0082(2)
B1 0.0304(19) 0.024(2) 0.034(2) 0.0097(15) 0.0118(16) 0.0107(16)

loop_
_atom_type_symbol
_atom_type_description
_atom_type_scat_dispersion_real
_atom_type_scat_dispersion_imag
_atom_type_scat_source
H H 0.0000 0.0000 'International Tables Vol C Tables 4.2.6.8 and 6.1.1.4'
C C 0.0181 0.0091 'International Tables Vol C Tables 4.2.6.8 and 6.1.1.4'
N N 0.0311 0.0180 'International Tables Vol C Tables 4.2.6.8 and 6.1.1.4'
O O 0.0492 0.0322 'International Tables Vol C Tables 4.2.6.8 and 6.1.1.4'
F F 0.0727 0.0534 'International Tables Vol C Tables 4.2.6.8 and 6.1.1.4'
P P 0.2955 0.4335 'International Tables Vol C Tables 4.2.6.8 and 6.1.1.4'
Ni Ni -3.0029 0.5091 'International Tables Vol C Tables 4.2.6.8 and 6.1.1.4'
B B 0.0090 0.0039 'International Tables Vol C Tables 4.2.6.8 and 6.1.1.4'

loop_
_geom_angle_atom_site_label_1
_geom_angle_atom_site_label_2
_geom_angle_atom_site_label_3
_geom_angle
C2 C1 N1 120.0(3)
C2 C1 Ni1 65.25(17)
N1 C1 Ni1 108.4(2)
C2S C1S C6S 118.9(10)
C3 C2 C1 115.7(3)
C3 C2 Ni1 75.01(18)
C1 C2 Ni1 74.97(18)
C3S C2S C1S 119.4(10)
C2 C3 C4 120.1(3)
C2 C3 Ni1 65.45(17)
C4 C3 Ni1 95.0(2)
C2S C3S C4S 118.6(9)
C9 C4 C5 119.1(3)
C9 C4 C3 121.0(3)
C5 C4 C3 119.9(3)
C5S C4S C3S 124.7(9)
C6 C5 C4 120.4(4)
C6S C5S C4S 112.3(9)
C6S C5S C7S 128.7(9)
C4S C5S C7S 117.4(9)
C5 C6 C7 119.8(3)
C5S C6S C1S 125.4(9)
C6 C7 C8 121.3(4)
C7 C8 C9 119.3(4)
C8 C9 C4 120.0(3)
C8 C9 N1 122.6(3)
C4 C9 N1 117.3(3)
O1S C9S C13S 123.0(11)
O2 C10 O3 124.4(3)
O2 C10 N1 124.8(3)
O3 C10 N1 110.8(3)
O3 C11 C12 106.9(3)
O1S C11S C12S 112.7(11)
C13S C12S C11S 114.3(11)
C14 C13 C18 118.3(3)
C14 C13 P1 125.7(3)
C18 C13 P1 116.0(2)
C12S C13S C9S 94.3(10)
C15 C14 C13 119.9(3)
C16 C15 C14 120.7(3)
C15 C16 C17 120.4(3)
C18 C17 C16 118.5(3)
C17 C18 O1 122.4(3)
C17 C18 C13 122.2(3)
O1 C18 C13 115.4(3)
C20 C19 C24 122.2(3)
C20 C19 O1 118.4(3)
C24 C19 O1 119.3(3)
C19 C20 C21 119.5(3)
C22 C21 C20 119.7(3)
C21 C22 C23 120.2(3)
C22 C23 C24 121.3(3)
C19 C24 C23 117.0(3)
C19 C24 P2 121.4(2)
C23 C24 P2 121.4(2)
C26 C25 C30 118.9(3)
C26 C25 P1 123.2(3)
C30 C25 P1 117.7(3)
C27 C26 C25 120.6(4)
C28 C27 C26 120.3(4)
C27 C28 C29 120.0(4)
C28 C29 C30 120.1(5)
C29 C30 C25 120.0(4)
C36 C31 C32 119.1(3)
C36 C31 P1 120.8(2)
C32 C31 P1 120.1(3)
C33 C32 C31 120.3(4)
C32 C33 C34 119.9(3)
C35 C34 C33 120.1(3)
C34 C35 C36 119.9(4)
C31 C36 C35 120.6(3)
C38 C37 C42 119.0(3)
C38 C37 P2 119.3(2)
C42 C37 P2 121.8(2)
C39 C38 C37 120.5(3)
C40 C39 C38 120.0(3)
C41 C40 C39 119.7(3)
C40 C41 C42 120.5(3)
C41 C42 C37 120.3(3)
C44 C43 C48 119.2(3)
C44 C43 P2 124.1(3)
C48 C43 P2 116.6(2)
C45 C44 C43 120.2(3)
C44 C45 C46 120.2(3)
C47 C46 C45 120.1(3)
C46 C47 C48 120.0(3)
C47 C48 C43 120.1(3)
O4 C49 C50 110.2(3)
C52 C51 C56 113.4(3)
C52 C51 B1 126.9(3)
C56 C51 B1 119.4(3)
F1 C52 C53 115.3(3)
F1 C52 C51 121.0(3)
C53 C52 C51 123.7(4)
F2 C53 C54 119.7(3)
F2 C53 C52 120.4(4)
C54 C53 C52 119.8(4)
F3 C54 C53 120.7(4)
F3 C54 C55 119.6(4)
C53 C54 C55 119.7(3)
F4 C55 C54 120.1(3)
F4 C55 C56 121.3(3)
C54 C55 C56 118.6(3)
F5 C56 C55 116.2(3)
F5 C56 C51 119.0(3)
C55 C56 C51 124.8(3)
C62 C57 C58 113.4(3)
C62 C57 B1 129.0(3)
C58 C57 B1 117.6(3)
F6 C58 C59 115.5(3)
F6 C58 C57 120.2(3)
C59 C58 C57 124.3(3)
F7 C59 C60 119.6(3)
F7 C59 C58 121.2(3)
C60 C59 C58 119.2(3)
F8 C60 C59 119.5(3)
F8 C60 C61 120.9(3)
C59 C60 C61 119.5(3)
F9 C61 C60 120.2(3)
F9 C61 C62 120.8(3)
C60 C61 C62 119.0(3)
F10 C62 C61 114.5(3)
F10 C62 C57 121.0(3)
C61 C62 C57 124.4(3)
C68 C63 C64 112.6(3)
C68 C63 B1 120.0(3)
C64 C63 B1 127.2(3)
F15 C64 C65 114.6(3)
F15 C64 C63 120.6(3)
C65 C64 C63 124.9(3)
F14 C65 C66 119.8(3)
F14 C65 C64 120.9(3)
C66 C65 C64 119.3(3)
F13 C66 C67 120.5(3)
F13 C66 C65 120.8(3)
C67 C66 C65 118.7(3)
F12 C67 C66 119.0(3)
F12 C67 C68 121.3(3)
C66 C67 C68 119.7(3)
F11 C68 C67 115.2(3)
F11 C68 C63 120.0(3)
C67 C68 C63 124.8(3)
C10 N1 C9 122.2(3)
C10 N1 C1 119.8(3)
C9 N1 C1 117.6(3)
C18 O1 C19 116.7(2)
C11S O1S C9S 93.8(11)
C10 O3 C11 115.5(3)
C49 O4 B1 120.3(3)
C25 P1 C31 105.46(16)
C25 P1 C13 103.69(15)
C31 P1 C13 101.98(15)
C25 P1 Ni1 112.13(11)
C31 P1 Ni1 113.69(11)
C13 P1 Ni1 118.48(10)
C43 P2 C37 102.87(14)
C43 P2 C24 107.06(14)
C37 P2 C24 101.12(14)
C43 P2 Ni1 108.54(10)
C37 P2 Ni1 116.77(10)
C24 P2 Ni1 118.97(10)
C2 Ni1 C3 39.54(13)
C2 Ni1 C1 39.79(13)
C3 Ni1 C1 68.06(12)
C2 Ni1 P1 124.23(9)
C3 Ni1 P1 156.22(10)
C1 Ni1 P1 89.52(9)
C2 Ni1 P2 128.15(10)
C3 Ni1 P2 96.85(9)
C1 Ni1 P2 164.80(9)
P1 Ni1 P2 105.13(3)
O4 B1 C57 104.9(3)
O4 B1 C63 109.3(3)
C57 B1 C63 114.3(3)
O4 B1 C51 116.0(3)
C57 B1 C51 101.5(3)
C63 B1 C51 110.7(3)

loop_
_geom_bond_atom_site_label_1
_geom_bond_atom_site_label_2
_geom_bond_distance
C1 C2 1.403(5)
C1 N1 1.430(4)
C1 Ni1 2.118(3)
C1S C2S 1.395(8)
C1S C6S 1.415(8)
C2 C3 1.394(4)
C2 Ni1 1.991(3)
C2S C3S 1.378(8)
C3 C4 1.458(5)
C3 Ni1 2.115(3)
C3S C4S 1.440(8)
C4 C9 1.409(5)
C4 C5 1.411(5)
C4S C5S 1.407(8)
C5 C6 1.377(6)
C5S C6S 1.403(12)
C5S C7S 1.538(8)
C6 C7 1.386(6)
C7 C8 1.391(5)
C8 C9 1.396(5)
C9 N1 1.428(4)
C9S O1S 1.525(9)
C9S C13S 1.565(9)
C10 O2 1.209(4)
C10 O3 1.334(4)
C10 N1 1.392(4)
C11 O3 1.458(4)
C11 C12 1.503(5)
C11S O1S 1.513(9)
C11S C12S 1.524(9)
C12S C13S 1.439(9)
C13 C14 1.390(5)
C13 C18 1.394(5)
C13 P1 1.829(3)
C14 C15 1.384(5)
C15 C16 1.383(5)
C16 C17 1.385(5)
C17 C18 1.379(5)
C18 O1 1.393(4)
C19 C20 1.382(5)
C19 C24 1.393(4)
C19 O1 1.394(4)
C20 C21 1.388(5)
C21 C22 1.380(5)
C22 C23 1.389(5)
C23 C24 1.399(5)
C24 P2 1.838(3)
C25 C26 1.389(5)
C25 C30 1.398(6)
C25 P1 1.826(3)
C26 C27 1.386(6)
C27 C28 1.371(7)
C28 C29 1.385(7)
C29 C30 1.392(6)
C31 C36 1.383(5)
C31 C32 1.406(5)
C31 P1 1.829(3)
C32 C33 1.379(6)
C33 C34 1.393(6)
C34 C35 1.383(6)
C35 C36 1.391(5)
C37 C38 1.394(5)
C37 C42 1.396(4)
C37 P2 1.835(3)
C38 C39 1.392(5)
C39 C40 1.389(5)
C40 C41 1.383(5)
C41 C42 1.387(5)
C43 C44 1.393(4)
C43 C48 1.403(5)
C43 P2 1.820(3)
C44 C45 1.384(5)
C45 C46 1.389(5)
C46 C47 1.383(5)
C47 C48 1.386(5)
C49 O4 1.422(4)
C49 C50 1.507(5)
C51 C52 1.387(5)
C51 C56 1.390(5)
C51 B1 1.674(5)
C52 F1 1.350(4)
C52 C53 1.384(5)
C53 F2 1.348(5)
C53 C54 1.369(6)
C54 F3 1.354(4)
C54 C55 1.369(6)
C55 F4 1.343(4)
C55 C56 1.385(5)
C56 F5 1.350(4)
C57 C62 1.385(5)
C57 C58 1.393(5)
C57 B1 1.669(5)
C58 F6 1.352(4)
C58 C59 1.379(5)
C59 F7 1.344(4)
C59 C60 1.371(5)
C60 F8 1.351(4)
C60 C61 1.378(5)
C61 F9 1.345(4)
C61 C62 1.381(5)
C62 F10 1.359(4)
C63 C68 1.387(5)
C63 C64 1.389(5)
C63 B1 1.670(5)
C64 F15 1.356(4)
C64 C65 1.380(5)
C65 F14 1.346(4)
C65 C66 1.378(5)
C66 F13 1.344(4)
C66 C67 1.373(5)
C67 F12 1.351(4)
C67 C68 1.376(5)
C68 F11 1.360(4)
O4 B1 1.450(4)
P1 Ni1 2.2118(9)
P2 Ni1 2.2488(9)

loop_
_geom_torsion_atom_site_label_1
_geom_torsion_atom_site_label_2
_geom_torsion_atom_site_label_3
_geom_torsion_atom_site_label_4
_geom_torsion
N1 C1 C2 C3 33.0(4)
Ni1 C1 C2 C3 -64.7(2)
N1 C1 C2 Ni1 97.8(3)
C6S C1S C2S C3S -8.4(16)
C1 C2 C3 C4 -16.5(4)
Ni1 C2 C3 C4 -81.2(3)
C1 C2 C3 Ni1 64.7(2)
C1S C2S C3S C4S 9.3(16)
C2 C3 C4 C9 0.4(4)
Ni1 C3 C4 C9 -64.1(3)
C2 C3 C4 C5 -179.9(3)
Ni1 C3 C4 C5 115.7(3)
C2S C3S C4S C5S -7.1(17)
C9 C4 C5 C6 1.6(5)
C3 C4 C5 C6 -178.2(3)
C3S C4S C5S C6S 3.5(16)
C3S C4S C5S C7S 170.6(11)
C4 C5 C6 C7 0.2(5)
C4S C5S C6S C1S -2.6(16)
C7S C5S C6S C1S -167.9(12)
C2S C1S C6S C5S 5.2(17)
C5 C6 C7 C8 -1.5(6)
C6 C7 C8 C9 1.0(6)
C7 C8 C9 C4 0.9(5)
C7 C8 C9 N1 178.1(3)
C5 C4 C9 C8 -2.1(5)
C3 C4 C9 C8 177.6(3)
C5 C4 C9 N1 -179.5(3)
C3 C4 C9 N1 0.3(4)
O1S C11S C12S C13S -12.1(16)
C11S C12S C13S C9S 13.5(13)
O1S C9S C13S C12S -13.4(15)
C18 C13 C14 C15 0.2(5)
P1 C13 C14 C15 179.3(3)
C13 C14 C15 C16 -0.5(5)
C14 C15 C16 C17 0.3(6)
C15 C16 C17 C18 0.2(5)
C16 C17 C18 O1 -177.8(3)
C16 C17 C18 C13 -0.4(5)
C14 C13 C18 C17 0.2(5)
P1 C13 C18 C17 -178.9(2)
C14 C13 C18 O1 177.8(3)
P1 C13 C18 O1 -1.3(4)
C24 C19 C20 C21 0.7(5)
O1 C19 C20 C21 177.0(3)
C19 C20 C21 C22 1.9(5)
C20 C21 C22 C23 -2.4(5)
C21 C22 C23 C24 0.5(5)
C20 C19 C24 C23 -2.6(5)
O1 C19 C24 C23 -178.9(3)
C20 C19 C24 P2 172.3(3)
O1 C19 C24 P2 -4.0(4)
C22 C23 C24 C19 2.0(5)
C22 C23 C24 P2 -172.9(3)
C30 C25 C26 C27 0.9(5)
P1 C25 C26 C27 -174.8(3)
C25 C26 C27 C28 0.3(6)
C26 C27 C28 C29 -1.7(7)
C27 C28 C29 C30 2.0(7)
C28 C29 C30 C25 -0.9(6)
C26 C25 C30 C29 -0.5(6)
P1 C25 C30 C29 175.4(3)
C36 C31 C32 C33 -1.7(5)
P1 C31 C32 C33 178.2(3)
C31 C32 C33 C34 0.7(6)
C32 C33 C34 C35 0.4(6)
C33 C34 C35 C36 -0.5(6)
C32 C31 C36 C35 1.5(5)
P1 C31 C36 C35 -178.4(3)
C34 C35 C36 C31 -0.5(5)
C42 C37 C38 C39 -1.1(5)
P2 C37 C38 C39 177.5(3)
C37 C38 C39 C40 0.0(5)
C38 C39 C40 C41 1.1(5)
C39 C40 C41 C42 -1.1(5)
C40 C41 C42 C37 0.0(5)
C38 C37 C42 C41 1.1(5)
P2 C37 C42 C41 -177.5(2)
C48 C43 C44 C45 0.6(4)
P2 C43 C44 C45 -179.6(2)
C43 C44 C45 C46 -1.0(5)
C44 C45 C46 C47 0.3(5)
C45 C46 C47 C48 0.6(5)
C46 C47 C48 C43 -1.0(5)
C44 C43 C48 C47 0.3(5)
P2 C43 C48 C47 -179.4(3)
C56 C51 C52 F1 -179.3(3)
B1 C51 C52 F1 -6.0(6)
C56 C51 C52 C53 0.5(5)
B1 C51 C52 C53 173.9(3)
F1 C52 C53 F2 -0.1(5)
C51 C52 C53 F2 -179.9(3)
F1 C52 C53 C54 178.4(3)
C51 C52 C53 C54 -1.4(6)
F2 C53 C54 F3 0.6(6)
C52 C53 C54 F3 -177.9(3)
F2 C53 C54 C55 179.8(3)
C52 C53 C54 C55 1.3(6)
F3 C54 C55 F4 -0.8(5)
C53 C54 C55 F4 179.9(3)
F3 C54 C55 C56 178.9(3)
C53 C54 C55 C56 -0.4(5)
F4 C55 C56 F5 -0.8(5)
C54 C55 C56 F5 179.5(3)
F4 C55 C56 C51 179.1(3)
C54 C55 C56 C51 -0.6(6)
C52 C51 C56 F5 -179.6(3)
B1 C51 C56 F5 6.5(5)
C52 C51 C56 C55 0.5(5)
B1 C51 C56 C55 -173.4(3)
C62 C57 C58 F6 178.8(3)
B1 C57 C58 F6 1.1(4)
C62 C57 C58 C59 0.3(5)
B1 C57 C58 C59 -177.4(3)
F6 C58 C59 F7 -1.2(5)
C57 C58 C59 F7 177.4(3)
F6 C58 C59 C60 179.3(3)
C57 C58 C59 C60 -2.1(5)
F7 C59 C60 F8 0.7(5)
C58 C59 C60 F8 -179.8(3)
F7 C59 C60 C61 -177.8(3)
C58 C59 C60 C61 1.6(5)
F8 C60 C61 F9 0.9(5)
C59 C60 C61 F9 179.4(3)
F8 C60 C61 C62 -178.0(3)
C59 C60 C61 C62 0.5(5)
F9 C61 C62 F10 -2.2(5)
C60 C61 C62 F10 176.6(3)
F9 C61 C62 C57 178.7(3)
C60 C61 C62 C57 -2.5(5)
C58 C57 C62 F10 -177.0(3)
B1 C57 C62 F10 0.4(5)
C58 C57 C62 C61 2.0(5)
B1 C57 C62 C61 179.4(3)
C68 C63 C64 F15 175.8(3)
B1 C63 C64 F15 0.8(5)
C68 C63 C64 C65 -3.7(5)
B1 C63 C64 C65 -178.6(3)
F15 C64 C65 F14 1.5(5)
C63 C64 C65 F14 -179.0(3)
F15 C64 C65 C66 -177.6(3)
C63 C64 C65 C66 1.9(6)
F14 C65 C66 F13 1.2(5)
C64 C65 C66 F13 -179.7(3)
F14 C65 C66 C67 -178.2(3)
C64 C65 C66 C67 0.9(5)
F13 C66 C67 F12 -0.2(5)
C65 C66 C67 F12 179.2(3)
F13 C66 C67 C68 179.1(3)
C65 C66 C67 C68 -1.5(5)
F12 C67 C68 F11 -0.9(5)
C66 C67 C68 F11 179.8(3)
F12 C67 C68 C63 178.6(3)
C66 C67 C68 C63 -0.6(6)
C64 C63 C68 F11 -177.4(3)
B1 C63 C68 F11 -2.0(5)
C64 C63 C68 C67 3.1(5)
B1 C63 C68 C67 178.4(3)
O2 C10 N1 C9 3.8(5)
O3 C10 N1 C9 -177.1(3)
O2 C10 N1 C1 -169.0(3)
O3 C10 N1 C1 10.1(4)
C8 C9 N1 C10 25.0(5)
C4 C9 N1 C10 -157.7(3)
C8 C9 N1 C1 -162.1(3)
C4 C9 N1 C1 15.2(4)
C2 C1 N1 C10 140.1(3)
Ni1 C1 N1 C10 -148.4(2)
C2 C1 N1 C9 -33.0(4)
Ni1 C1 N1 C9 38.5(3)
C17 C18 O1 C19 -43.0(4)
C13 C18 O1 C19 139.4(3)
C20 C19 O1 C18 100.5(3)
C24 C19 O1 C18 -83.0(3)
C12S C11S O1S C9S 2.6(13)
C13S C9S O1S C11S 7.1(15)
O2 C10 O3 C11 -2.2(5)
N1 C10 O3 C11 178.7(3)
C12 C11 O3 C10 -167.2(3)
C50 C49 O4 B1 126.9(3)
C26 C25 P1 C31 -3.1(3)
C30 C25 P1 C31 -178.9(3)
C26 C25 P1 C13 -109.9(3)
C30 C25 P1 C13 74.3(3)
C26 C25 P1 Ni1 121.1(3)
C30 C25 P1 Ni1 -54.6(3)
C36 C31 P1 C25 114.3(3)
C32 C31 P1 C25 -65.6(3)
C36 C31 P1 C13 -137.6(3)
C32 C31 P1 C13 42.5(3)
C36 C31 P1 Ni1 -8.9(3)
C32 C31 P1 Ni1 171.2(3)
C14 C13 P1 C25 0.3(3)
C18 C13 P1 C25 179.3(2)
C14 C13 P1 C31 -109.1(3)
C18 C13 P1 C31 69.9(3)
C14 C13 P1 Ni1 125.3(3)
C18 C13 P1 Ni1 -55.7(3)
C44 C43 P2 C37 -100.5(3)
C48 C43 P2 C37 79.3(3)
C44 C43 P2 C24 5.6(3)
C48 C43 P2 C24 -174.6(2)
C44 C43 P2 Ni1 135.2(2)
C48 C43 P2 Ni1 -45.1(3)
C38 C37 P2 C43 179.3(3)
C42 C37 P2 C43 -2.2(3)
C38 C37 P2 C24 68.7(3)
C42 C37 P2 C24 -112.8(3)
C38 C37 P2 Ni1 -61.9(3)
C42 C37 P2 Ni1 116.6(2)
C19 C24 P2 C43 86.7(3)
C23 C24 P2 C43 -98.6(3)
C19 C24 P2 C37 -165.9(3)
C23 C24 P2 C37 8.7(3)
C19 C24 P2 Ni1 -36.6(3)
C23 C24 P2 Ni1 138.0(2)
C1 C2 Ni1 C3 -122.5(3)
C3 C2 Ni1 C1 122.5(3)
C3 C2 Ni1 P1 156.12(16)
C1 C2 Ni1 P1 33.6(2)
C3 C2 Ni1 P2 -44.5(2)
C1 C2 Ni1 P2 -167.00(15)
C4 C3 Ni1 C2 120.9(3)
C2 C3 Ni1 C1 -35.6(2)
C4 C3 Ni1 C1 85.3(2)
C2 C3 Ni1 P1 -56.1(3)
C4 C3 Ni1 P1 64.8(3)
C2 C3 Ni1 P2 146.28(18)
C4 C3 Ni1 P2 -92.86(19)
N1 C1 Ni1 C2 -115.3(3)
C2 C1 Ni1 C3 35.4(2)
N1 C1 Ni1 C3 -79.9(2)
C2 C1 Ni1 P1 -152.76(18)
N1 C1 Ni1 P1 92.0(2)
C2 C1 Ni1 P2 42.4(4)
N1 C1 Ni1 P2 -72.8(4)
C25 P1 Ni1 C2 -73.91(18)
C31 P1 Ni1 C2 45.60(17)
C13 P1 Ni1 C2 165.33(17)
C25 P1 Ni1 C3 -34.2(3)
C31 P1 Ni1 C3 85.3(3)
C13 P1 Ni1 C3 -155.0(3)
C25 P1 Ni1 C1 -53.16(15)
C31 P1 Ni1 C1 66.35(14)
C13 P1 Ni1 C1 -173.92(15)
C25 P1 Ni1 P2 122.76(13)
C31 P1 Ni1 P2 -117.73(12)
C13 P1 Ni1 P2 2.00(13)
C43 P2 Ni1 C2 144.61(16)
C37 P2 Ni1 C2 29.00(18)
C24 P2 Ni1 C2 -92.75(17)
C43 P2 Ni1 C3 117.91(14)
C37 P2 Ni1 C3 2.29(15)
C24 P2 Ni1 C3 -119.45(15)
C43 P2 Ni1 C1 111.3(4)
C37 P2 Ni1 C1 -4.3(4)
C24 P2 Ni1 C1 -126.0(4)
C43 P2 Ni1 P1 -52.94(11)
C37 P2 Ni1 P1 -168.56(12)
C24 P2 Ni1 P1 69.70(12)
C49 O4 B1 C57 -172.9(3)
C49 O4 B1 C63 -50.0(4)
C49 O4 B1 C51 76.0(4)
C62 C57 B1 O4 127.9(3)
C58 C57 B1 O4 -54.8(4)
C62 C57 B1 C63 8.2(5)
C58 C57 B1 C63 -174.4(3)
C62 C57 B1 C51 -110.9(4)
C58 C57 B1 C51 66.4(3)
C68 C63 B1 O4 -62.2(4)
C64 C63 B1 O4 112.4(4)
C68 C63 B1 C57 55.0(4)
C64 C63 B1 C57 -130.4(4)
C68 C63 B1 C51 168.8(3)
C64 C63 B1 C51 -16.6(5)
C52 C51 B1 O4 2.2(5)
C56 C51 B1 O4 175.2(3)
C52 C51 B1 C57 -110.8(4)
C56 C51 B1 C57 62.2(4)
C52 C51 B1 C63 127.5(4)
C56 C51 B1 C63 -59.5(4)
